data_2102160
loop_
_publ_author_name
'Bagautdinov, B.'
'Hagiya, K.'
'Kusaka, K.'
'Ohmasa, M.'
'Iishi, K.'

_publ_section_title
;
 Two-dimensional incommensurately modulated structure of
 (Sr~0.13~Ca~0.87~)~2~CoSi~2~O~7~ crystals
;
_journal_issue 5
_journal_name_full 'Acta Crystallographica Section B'
_journal_page_first 811
_journal_page_last 821
_journal_paper_doi 10.1107/S0108768100006716
_journal_volume 56
_journal_year 2000
_chemical_formula_iupac '(Sr0.13 Ca0.87)2 Co1 Si2 O7'
_chemical_formula_sum 'Ca1.74 Co O7 Si2 Sr0.26'
_chemical_formula_weight 319.6
_symmetry_cell_setting tetragonal
_symmetry_space_group_name_Hall 'P -4 2ab'
_symmetry_space_group_name_H-M 'P -4 21 m'
_cell_angle_alpha 90
_cell_angle_beta 90
_cell_angle_gamma 90
_cell_formula_units_Z 2
_cell_length_a 7.8743(4)
_cell_length_b 7.8743(4)
_cell_length_c 5.0417(2)
_cell_volume 312.61(3)
_diffrn_measurement_device CAD4
_diffrn_measurement_method \w/2\q
_diffrn_radiation_type 'Mo K\a'
_diffrn_radiation_wavelength .71073
_diffrn_reflns_theta_max 50.0
_diffrn_reflns_theta_min 1.5
_diffrn_standards_decay_% '1.3, 1.5'
_diffrn_standards_number 2
_exptl_absorpt_coefficient_mu 6.739
_exptl_absorpt_correction_T_max .2733
_exptl_absorpt_correction_T_min .2249
_exptl_absorpt_correction_type analytical
_exptl_crystal_colour blue
_exptl_crystal_density_meas 3.394
_exptl_crystal_F_000 311
_exptl_crystal_size_rad .15
_refine_diff_density_max 2.59
_refine_diff_density_min -2.94
_refine_ls_extinction_coef .102492
_refine_ls_extinction_method 'B-C type 1 Lorentzian isotropic'
_refine_ls_goodness_of_fit_obs 2.34
_refine_ls_number_parameters 107
_refine_ls_number_reflns 1697
_refine_ls_R_factor_all .0701
_refine_ls_R_factor_gt .0701
_refine_ls_structure_factor_coef F
_refine_ls_weighting_scheme unit
_refine_ls_wR_factor_all .0524
_reflns_number_observed 1697
_reflns_number_total 8207
_reflns_observed_criterion 2.5
_cod_data_source_file sn0002.cif
_cod_data_source_block I
_cod_depositor_comments
;
The following automatic conversions were performed:
'_refine_ls_weighting_scheme' value 'Unit' changed to 'unit' according to
'/home/saulius/struct/CIF-dictionaries/cif_core.dic' dictionary named
'cif_core.dic' version 2.4.1 from 2010-06-29.

Automatic conversion script
Id: cif_fix_enum 1527 2010-12-29 10:47:43Z saulius 

The following automatic conversions were performed:

'_refine_ls_weighting_scheme' value 'Unit' changed to 'unit'
according to /home/saulius/struct/CIF-dictionaries/cif_core.dic
dictionary named 'cif_core.dic' version 2.4.1 from 2010-06-29.

Automatic conversion script
Id: cif_fix_values 1715 2011-07-08 13:25:40Z adriana 
;
_cod_original_sg_symbol_H-M P-421m
_cod_original_formula_sum 'Ca1.74 Co1 O7 Si2 Sr0.26'
_cod_database_code 2102160

loop_
_atom_site_aniso_label
_atom_site_aniso_U_11
_atom_site_aniso_U_22
_atom_site_aniso_U_33
_atom_site_aniso_U_12
_atom_site_aniso_U_13
_atom_site_aniso_U_23
Sr .0199(2) .0199(2) .0100(2) .0089(2) .00150(10) -.00150(10)
Ca .0199(2) .0199(2) .0100(2) .0089(2) .00150(10) -.00150(10)
Co .01090(10) .01090(10) .01090(10) 0 0 0
Si .0112(2) .0112(2) .0076(2) .0014(2) .00000(10) .00000(10)
O1 .0450(16) .0450(16) .0070(9) .0330(16) 0 0
O2 .0303(8) .0303(8) .0073(7) .0140(10) -.0017(5) .0017(5)
O3 .0420(10) .0155(6) .0141(8) -.0120(7) .0064(8) -.0014(6)

loop_
_atom_site_label
_atom_site_fract_x
_atom_site_fract_y
_atom_site_fract_z
_atom_site_U_iso_or_equiv
_atom_site_occupancy
_atom_site_type_symbol
Sr .33234 .16766 .5058 .01645 .128 Sr
Ca .33234(4) .16766(4) .50580(10) .01845(8) .872(3) Ca
Co 0 0 0 .01184(7) 1 Co
Si .13915(7) .36085(7) .93820(10) .01130(10) 1 Si
O1 0 .5 .8254(6) .0354(8) 1 O
O2 .1401(2) .3599(2) .2547(4) .0244(4) 1 O
O3 .0798(3) .1894(2) .7863(3) .0289(5) 1 O

loop_
_atom_type_symbol
_atom_type_scat_dispersion_real
_atom_type_scat_dispersion_imag
_atom_type_scat_source
Sr -1.531 3.250 International_Tables_Vol_C
Ca .226 .306 International_Tables_Vol_C
Co .349 .972 International_Tables_Vol_C
Si .082 .070 International_Tables_Vol_C
O .011 .006 International_Tables_Vol_C
